data_4036866
loop_
_publ_author_name
'Tanimoto, Hiroki'
'Shitaoka, Takashi'
'Yokoyama, Keiichi'
'Morimoto, Tsumoru'
'Nishiyama, Yasuhiro'
'Kakiuchi, Kiyomi'

_publ_section_title
;
 Formal [3+2] Cycloaddition of Nitrosoallenes with Carbonyl and Nitrile
 Compounds to Form Functional Cyclic Nitrones.
;
_journal_issue 19
_journal_name_full 'The Journal of organic chemistry'
_journal_page_first 8722
_journal_page_last 8735
_journal_paper_doi 10.1021/acs.joc.6b00758
_journal_volume 81
_journal_year 2016
_chemical_formula_moiety 'C34 H33 N O2'
_chemical_formula_sum 'C34 H33 N O2'
_chemical_formula_weight 487.64
_space_group_crystal_system monoclinic
_space_group_IT_number 14
_space_group_name_Hall '-P 2ybc'
_space_group_name_H-M_alt 'P 1 21/c 1'
_atom_sites_solution_hydrogens geom
_atom_sites_solution_primary direct
_atom_sites_solution_secondary difmap
_cell_angle_alpha 90.0000
_cell_angle_beta 97.552(7)
_cell_angle_gamma 90.0000
_cell_formula_units_Z 4
_cell_length_a 14.7141(5)
_cell_length_b 17.5011(6)
_cell_length_c 10.6302(3)
_cell_measurement_reflns_used 19460
_cell_measurement_temperature 123
_cell_measurement_theta_max 25.37
_cell_measurement_theta_min 3.02
_cell_volume 2713.67(16)
_computing_cell_refinement 'RAPID AUTO'
_computing_data_collection 'RAPID AUTO (Rigaku, ????)'
_computing_data_reduction 'RAPID AUTO'
_computing_molecular_graphics 'CrystalStructure 4.2'
_computing_publication_material 'CrystalStructure 4.2 (Rigaku, 2015)'
_computing_structure_refinement 'SHELXL Version 2014/7 (Sheldrick, 2008)'
_computing_structure_solution 'SHELXT Version 2014/5 (Sheldrick, 2014)'
_diffrn_ambient_temperature 123
_diffrn_detector_area_resol_mean 10.000
_diffrn_measured_fraction_theta_full 0.998
_diffrn_measured_fraction_theta_max 0.998
_diffrn_measurement_device_type 'Rigaku R-AXIS RAPID'
_diffrn_measurement_method \w
_diffrn_radiation_type 'Mo K\a'
_diffrn_radiation_wavelength 0.71075
_diffrn_reflns_av_R_equivalents 0.1288
_diffrn_reflns_Laue_measured_fraction_full 0.998
_diffrn_reflns_Laue_measured_fraction_max 0.998
_diffrn_reflns_limit_h_max 17
_diffrn_reflns_limit_h_min -17
_diffrn_reflns_limit_k_max 21
_diffrn_reflns_limit_k_min -21
_diffrn_reflns_limit_l_max 12
_diffrn_reflns_limit_l_min -12
_diffrn_reflns_number 37496
_diffrn_reflns_point_group_measured_fraction_full 0.998
_diffrn_reflns_point_group_measured_fraction_max 0.998
_diffrn_reflns_theta_full 25.242
_diffrn_reflns_theta_max 25.350
_diffrn_reflns_theta_min 3.026
_diffrn_standards_number 0
_exptl_absorpt_coefficient_mu 0.073
_exptl_absorpt_correction_T_max 0.999
_exptl_absorpt_correction_T_min 0.652
_exptl_absorpt_correction_type multi-scan
_exptl_absorpt_process_details 'ABSCOR (Rigaku, 1995)'
_exptl_crystal_colour colorless
_exptl_crystal_density_diffrn 1.193
_exptl_crystal_density_method 'not measured'
_exptl_crystal_description needle
_exptl_crystal_F_000 1040.00
_exptl_crystal_size_max 0.220
_exptl_crystal_size_mid 0.020
_exptl_crystal_size_min 0.010
_refine_diff_density_max 0.20
_refine_diff_density_min -0.20
_refine_ls_extinction_method none
_refine_ls_goodness_of_fit_ref 1.019
_refine_ls_hydrogen_treatment constr
_refine_ls_number_parameters 336
_refine_ls_number_reflns 4959
_refine_ls_number_restraints 0
_refine_ls_R_factor_all 0.1026
_refine_ls_R_factor_gt 0.0561
_refine_ls_shift/su_max 0.000
_refine_ls_structure_factor_coef Fsqd
_refine_ls_weighting_details 'w = 1/[\s^2^(Fo^2^)+(0.0504P)^2^+0.2659P] where P=(Fo^2^+2Fc^2^)/3'
_refine_ls_weighting_scheme calc
_refine_ls_wR_factor_gt 0.1027
_refine_ls_wR_factor_ref 0.1170
_reflns_Friedel_coverage 0.000
_reflns_number_gt 3218
_reflns_number_total 4959
_reflns_threshold_expression F^2^>2.0\s(F^2^)
_cod_data_source_file jo6b00758_si_002.cif
_cod_data_source_block TS_03_104_GPC_A
_cod_original_cell_volume 2713.68(16)
_cod_database_code 4036866

loop_
_space_group_symop_id
_space_group_symop_operation_xyz
1 +X,+Y,+Z
2 -X,1/2+Y,1/2-Z
3 -X,-Y,-Z
4 +X,-1/2-Y,-1/2+Z

loop_
_atom_site_label
_atom_site_type_symbol
_atom_site_fract_x
_atom_site_fract_y
_atom_site_fract_z
_atom_site_U_iso_or_equiv
_atom_site_adp_type
_atom_site_occupancy
_atom_site_site_symmetry_order
_atom_site_calc_flag
_atom_site_refinement_flags_posn
_atom_site_refinement_flags_adp
O1 O 0.21290(10) 0.20307(8) 0.98090(13) 0.0253(4) Uani 1 1 d . .
O2 O 0.35723(9) 0.31981(8) 0.66399(13) 0.0231(4) Uani 1 1 d . .
H2 H 0.3103 0.3115 0.6118 0.028 Uiso 1 1 calc R U
N1 N 0.23615(12) 0.25616(10) 0.90444(15) 0.0214(4) Uani 1 1 d . .
C1 C 0.32614(14) 0.25175(12) 0.8576(2) 0.0224(5) Uani 1 1 d . .
H1 H 0.3754 0.2505 0.9319 0.027 Uiso 1 1 calc R U
C2 C 0.33159(14) 0.32954(12) 0.78637(19) 0.0210(5) Uani 1 1 d . .
C3 C 0.23472(14) 0.36290(12) 0.78381(19) 0.0202(5) Uani 1 1 d . .
C4 C 0.33142(15) 0.17954(12) 0.7811(2) 0.0225(5) Uani 1 1 d . .
C5 C 0.18398(15) 0.31278(12) 0.85939(19) 0.0222(5) Uani 1 1 d . .
C6 C 0.25689(16) 0.15288(13) 0.6995(2) 0.0291(6) Uani 1 1 d . .
H6 H 0.2013 0.1812 0.6891 0.035 Uiso 1 1 calc R U
C7 C 0.26257(17) 0.08526(13) 0.6328(2) 0.0317(6) Uani 1 1 d . .
H7 H 0.2111 0.0675 0.5770 0.038 Uiso 1 1 calc R U
C8 C 0.34314(17) 0.04379(13) 0.6475(2) 0.0330(6) Uani 1 1 d . .
H8 H 0.3470 -0.0028 0.6026 0.040 Uiso 1 1 calc R U
C9 C 0.41762(17) 0.07001(13) 0.7272(2) 0.0350(6) Uani 1 1 d . .
H9 H 0.4733 0.0418 0.7366 0.042 Uiso 1 1 calc R U
C10 C 0.41183(16) 0.13773(13) 0.7941(2) 0.0310(6) Uani 1 1 d . .
H10 H 0.4636 0.1554 0.8493 0.037 Uiso 1 1 calc R U
C11 C 0.40318(14) 0.38176(12) 0.8608(2) 0.0230(5) Uani 1 1 d . .
H11A H 0.4015 0.4318 0.8172 0.028 Uiso 1 1 calc R U
H11B H 0.3850 0.3905 0.9460 0.028 Uiso 1 1 calc R U
C12 C 0.50074(15) 0.35295(12) 0.8771(2) 0.0224(5) Uani 1 1 d . .
C13 C 0.54087(15) 0.32409(12) 0.9933(2) 0.0269(5) Uani 1 1 d . .
H13 H 0.5052 0.3194 1.0612 0.032 Uiso 1 1 calc R U
C14 C 0.63227(16) 0.30208(13) 1.0114(2) 0.0309(6) Uani 1 1 d . .
H14 H 0.6585 0.2820 1.0910 0.037 Uiso 1 1 calc R U
C15 C 0.68522(16) 0.30926(13) 0.9141(2) 0.0296(6) Uani 1 1 d . .
H15 H 0.7482 0.2954 0.9271 0.035 Uiso 1 1 calc R U
C16 C 0.64627(15) 0.33673(12) 0.7977(2) 0.0280(5) Uani 1 1 d . .
H16 H 0.6823 0.3410 0.7302 0.034 Uiso 1 1 calc R U
C17 C 0.55479(15) 0.35806(12) 0.7791(2) 0.0258(5) Uani 1 1 d . .
H17 H 0.5285 0.3764 0.6983 0.031 Uiso 1 1 calc R U
C18 C 0.20339(15) 0.42878(12) 0.7277(2) 0.0233(5) Uani 1 1 d . .
C19 C 0.26048(15) 0.48370(12) 0.6640(2) 0.0221(5) Uani 1 1 d . .
C20 C 0.27492(16) 0.47393(13) 0.5382(2) 0.0284(6) Uani 1 1 d . .
H20 H 0.2524 0.4294 0.4933 0.034 Uiso 1 1 calc R U
C21 C 0.32178(16) 0.52857(13) 0.4783(2) 0.0328(6) Uani 1 1 d . .
H21 H 0.3315 0.5211 0.3926 0.039 Uiso 1 1 calc R U
C22 C 0.35464(16) 0.59393(13) 0.5419(2) 0.0300(6) Uani 1 1 d . .
H22 H 0.3864 0.6315 0.5000 0.036 Uiso 1 1 calc R U
C23 C 0.34083(15) 0.60401(13) 0.6665(2) 0.0270(5) Uani 1 1 d . .
H23 H 0.3639 0.6485 0.7111 0.032 Uiso 1 1 calc R U
C24 C 0.29377(15) 0.54993(12) 0.7270(2) 0.0272(5) Uani 1 1 d . .
H24 H 0.2839 0.5579 0.8126 0.033 Uiso 1 1 calc R U
C25 C 0.10534(15) 0.45351(12) 0.7208(2) 0.0278(6) Uani 1 1 d . .
C26 C 0.07762(17) 0.50683(13) 0.8052(3) 0.0366(6) Uani 1 1 d . .
H26 H 0.1216 0.5288 0.8683 0.044 Uiso 1 1 calc R U
C27 C -0.01369(18) 0.52817(15) 0.7978(3) 0.0466(7) Uani 1 1 d . .
H27 H -0.0321 0.5641 0.8565 0.056 Uiso 1 1 calc R U
C28 C -0.07776(19) 0.49733(16) 0.7054(3) 0.0500(8) Uani 1 1 d . .
H28 H -0.1404 0.5114 0.7011 0.060 Uiso 1 1 calc R U
C29 C -0.05067(17) 0.44617(16) 0.6198(3) 0.0452(7) Uani 1 1 d . .
H29 H -0.0947 0.4258 0.5551 0.054 Uiso 1 1 calc R U
C30 C 0.04064(16) 0.42393(15) 0.6267(2) 0.0361(6) Uani 1 1 d . .
H30 H 0.0587 0.3885 0.5670 0.043 Uiso 1 1 calc R U
C31 C 0.08862(14) 0.31465(12) 0.8927(2) 0.0241(5) Uani 1 1 d . .
H31A H 0.0644 0.3674 0.8835 0.029 Uiso 1 1 calc R U
H31B H 0.0892 0.2991 0.9824 0.029 Uiso 1 1 calc R U
C32 C 0.02613(15) 0.26094(13) 0.8068(2) 0.0290(6) Uani 1 1 d . .
H32A H 0.0288 0.2749 0.7171 0.035 Uiso 1 1 calc R U
H32B H 0.0491 0.2080 0.8194 0.035 Uiso 1 1 calc R U
C33 C -0.07270(16) 0.26398(14) 0.8328(2) 0.0375(6) Uani 1 1 d . .
H33A H -0.0761 0.2455 0.9201 0.045 Uiso 1 1 calc R U
H33B H -0.0940 0.3177 0.8276 0.045 Uiso 1 1 calc R U
C34 C -0.13531(18) 0.21631(17) 0.7406(3) 0.0619(9) Uani 1 1 d . .
H34A H -0.1977 0.2183 0.7632 0.074 Uiso 1 1 calc R U
H34B H -0.1138 0.1633 0.7441 0.074 Uiso 1 1 calc R U
H34C H -0.1351 0.2363 0.6545 0.074 Uiso 1 1 calc R U

loop_
_atom_site_aniso_label
_atom_site_aniso_U_11
_atom_site_aniso_U_22
_atom_site_aniso_U_33
_atom_site_aniso_U_23
_atom_site_aniso_U_13
_atom_site_aniso_U_12
O1 0.0242(9) 0.0250(8) 0.0276(8) 0.0063(7) 0.0065(7) -0.0017(7)
O2 0.0190(8) 0.0287(9) 0.0221(8) -0.0017(7) 0.0046(6) 0.0002(7)
N1 0.0204(10) 0.0224(10) 0.0215(9) 0.0012(8) 0.0035(8) -0.0013(8)
C1 0.0150(12) 0.0246(12) 0.0278(12) 0.0015(10) 0.0037(9) 0.0022(10)
C2 0.0207(12) 0.0221(12) 0.0213(11) -0.0008(10) 0.0066(10) -0.0010(9)
C3 0.0163(12) 0.0209(11) 0.0239(11) -0.0013(10) 0.0046(9) -0.0019(9)
C4 0.0233(13) 0.0172(11) 0.0286(12) 0.0055(10) 0.0092(10) -0.0013(10)
C5 0.0186(12) 0.0223(12) 0.0251(12) -0.0024(10) 0.0003(9) 0.0001(10)
C6 0.0286(14) 0.0256(13) 0.0333(13) 0.0024(11) 0.0052(11) 0.0031(10)
C7 0.0395(16) 0.0262(13) 0.0297(13) 0.0008(11) 0.0058(11) -0.0048(12)
C8 0.0464(17) 0.0228(13) 0.0333(14) 0.0016(11) 0.0183(13) 0.0002(12)
C9 0.0328(15) 0.0292(14) 0.0461(15) 0.0075(12) 0.0176(12) 0.0090(11)
C10 0.0261(14) 0.0289(13) 0.0397(14) 0.0032(11) 0.0106(11) 0.0024(11)
C11 0.0183(13) 0.0240(12) 0.0272(12) -0.0035(10) 0.0043(10) 0.0001(10)
C12 0.0182(12) 0.0183(11) 0.0307(12) -0.0034(10) 0.0035(10) -0.0023(9)
C13 0.0247(13) 0.0313(13) 0.0252(12) -0.0018(10) 0.0048(10) -0.0012(11)
C14 0.0248(14) 0.0359(14) 0.0308(13) -0.0024(11) -0.0008(11) 0.0054(11)
C15 0.0181(13) 0.0306(14) 0.0393(14) -0.0076(11) 0.0011(11) 0.0031(10)
C16 0.0223(13) 0.0295(13) 0.0338(13) -0.0027(11) 0.0094(11) -0.0019(10)
C17 0.0236(14) 0.0238(12) 0.0303(13) 0.0014(10) 0.0044(10) -0.0020(10)
C18 0.0216(13) 0.0242(12) 0.0247(12) -0.0014(10) 0.0056(10) -0.0004(10)
C19 0.0168(12) 0.0222(12) 0.0277(12) 0.0025(10) 0.0044(10) 0.0044(9)
C20 0.0311(14) 0.0246(13) 0.0299(13) -0.0043(10) 0.0056(11) -0.0034(11)
C21 0.0371(15) 0.0336(14) 0.0299(13) -0.0027(11) 0.0117(12) -0.0030(12)
C22 0.0318(15) 0.0257(13) 0.0342(14) 0.0053(11) 0.0108(11) -0.0025(11)
C23 0.0267(14) 0.0240(12) 0.0309(13) -0.0032(10) 0.0055(11) -0.0050(10)
C24 0.0267(14) 0.0282(13) 0.0279(12) -0.0010(11) 0.0077(10) 0.0015(11)
C25 0.0226(13) 0.0247(13) 0.0374(14) 0.0134(11) 0.0092(11) 0.0023(10)
C26 0.0255(15) 0.0282(14) 0.0583(17) 0.0039(13) 0.0136(13) 0.0013(11)
C27 0.0330(17) 0.0360(15) 0.075(2) 0.0064(14) 0.0227(15) 0.0083(13)
C28 0.0246(16) 0.0552(19) 0.073(2) 0.0243(16) 0.0149(16) 0.0150(14)
C29 0.0247(15) 0.0625(19) 0.0477(16) 0.0184(15) 0.0024(13) 0.0026(14)
C30 0.0254(14) 0.0469(16) 0.0365(14) 0.0140(12) 0.0064(12) 0.0035(12)
C31 0.0212(12) 0.0249(12) 0.0276(12) 0.0022(10) 0.0086(10) 0.0008(10)
C32 0.0198(13) 0.0282(13) 0.0397(14) -0.0005(11) 0.0065(11) -0.0014(10)
C33 0.0209(14) 0.0379(15) 0.0542(16) -0.0038(13) 0.0073(12) -0.0017(11)
C34 0.0281(17) 0.063(2) 0.096(2) -0.0327(18) 0.0125(16) -0.0090(15)

loop_
_atom_type_symbol
_atom_type_description
_atom_type_scat_dispersion_real
_atom_type_scat_dispersion_imag
_atom_type_scat_source
C C 0.0033 0.0016
;
International Tables for Crystallography
(Vol. C, Tables 4.2.6.8 and 6.1.1.4)
;
H H 0.0000 0.0000
;
International Tables for Crystallography
(Vol. C, Table 6.1.1.4)
;
N N 0.0061 0.0033
;
International Tables for Crystallography
(Vol. C, Tables 4.2.6.8 and 6.1.1.4)
;
O O 0.0106 0.0060
;
International Tables for Crystallography
(Vol. C, Tables 4.2.6.8 and 6.1.1.4)
;

loop_
_geom_angle_atom_site_label_1
_geom_angle_atom_site_label_2
_geom_angle_atom_site_label_3
_geom_angle
C2 O2 H2 109.5
C5 N1 O1 125.27(19)
C5 N1 C1 115.22(18)
O1 N1 C1 119.44(16)
N1 C1 C4 109.70(17)
N1 C1 C2 102.89(16)
C4 C1 C2 117.28(17)
N1 C1 H1 108.9
C4 C1 H1 108.9
C2 C1 H1 108.9
O2 C2 C11 107.37(16)
O2 C2 C3 112.89(16)
C11 C2 C3 110.81(17)
O2 C2 C1 112.19(16)
C11 C2 C1 110.15(16)
C3 C2 C1 103.45(16)
C18 C3 C5 125.9(2)
C18 C3 C2 126.42(19)
C5 C3 C2 107.59(17)
C10 C4 C6 118.7(2)
C10 C4 C1 119.5(2)
C6 C4 C1 121.73(19)
N1 C5 C3 109.84(19)
N1 C5 C31 117.10(19)
C3 C5 C31 133.06(19)
C4 C6 C7 120.7(2)
C4 C6 H6 119.6
C7 C6 H6 119.6
C8 C7 C6 119.9(2)
C8 C7 H7 120.0
C6 C7 H7 120.0
C9 C8 C7 119.9(2)
C9 C8 H8 120.1
C7 C8 H8 120.1
C8 C9 C10 120.2(2)
C8 C9 H9 119.9
C10 C9 H9 119.9
C4 C10 C9 120.6(2)
C4 C10 H10 119.7
C9 C10 H10 119.7
C12 C11 C2 116.01(17)
C12 C11 H11A 108.3
C2 C11 H11A 108.3
C12 C11 H11B 108.3
C2 C11 H11B 108.3
H11A C11 H11B 107.4
C13 C12 C17 118.0(2)
C13 C12 C11 120.6(2)
C17 C12 C11 121.32(19)
C14 C13 C12 120.9(2)
C14 C13 H13 119.5
C12 C13 H13 119.5
C15 C14 C13 120.2(2)
C15 C14 H14 119.9
C13 C14 H14 119.9
C16 C15 C14 119.7(2)
C16 C15 H15 120.2
C14 C15 H15 120.2
C15 C16 C17 120.2(2)
C15 C16 H16 119.9
C17 C16 H16 119.9
C16 C17 C12 121.0(2)
C16 C17 H17 119.5
C12 C17 H17 119.5
C3 C18 C19 124.7(2)
C3 C18 C25 122.6(2)
C19 C18 C25 112.74(17)
C20 C19 C24 118.4(2)
C20 C19 C18 121.44(19)
C24 C19 C18 119.94(19)
C21 C20 C19 120.4(2)
C21 C20 H20 119.8
C19 C20 H20 119.8
C20 C21 C22 120.7(2)
C20 C21 H21 119.6
C22 C21 H21 119.6
C23 C22 C21 119.3(2)
C23 C22 H22 120.4
C21 C22 H22 120.4
C22 C23 C24 120.4(2)
C22 C23 H23 119.8
C24 C23 H23 119.8
C23 C24 C19 120.8(2)
C23 C24 H24 119.6
C19 C24 H24 119.6
C30 C25 C26 118.9(2)
C30 C25 C18 119.5(2)
C26 C25 C18 121.6(2)
C27 C26 C25 120.5(3)
C27 C26 H26 119.7
C25 C26 H26 119.7
C28 C27 C26 120.1(3)
C28 C27 H27 119.9
C26 C27 H27 119.9
C29 C28 C27 119.8(3)
C29 C28 H28 120.1
C27 C28 H28 120.1
C28 C29 C30 120.7(3)
C28 C29 H29 119.7
C30 C29 H29 119.7
C25 C30 C29 120.0(3)
C25 C30 H30 120.0
C29 C30 H30 120.0
C5 C31 C32 110.77(18)
C5 C31 H31A 109.5
C32 C31 H31A 109.5
C5 C31 H31B 109.5
C32 C31 H31B 109.5
H31A C31 H31B 108.1
C33 C32 C31 112.64(19)
C33 C32 H32A 109.1
C31 C32 H32A 109.1
C33 C32 H32B 109.1
C31 C32 H32B 109.1
H32A C32 H32B 107.8
C34 C33 C32 112.4(2)
C34 C33 H33A 109.1
C32 C33 H33A 109.1
C34 C33 H33B 109.1
C32 C33 H33B 109.1
H33A C33 H33B 107.9
C33 C34 H34A 109.5
C33 C34 H34B 109.5
H34A C34 H34B 109.5
C33 C34 H34C 109.5
H34A C34 H34C 109.5
H34B C34 H34C 109.5

loop_
_geom_bond_atom_site_label_1
_geom_bond_atom_site_label_2
_geom_bond_distance
O1 N1 1.309(2)
O2 C2 1.412(2)
O2 H2 0.8400
N1 C5 1.305(3)
N1 C1 1.477(3)
C1 C4 1.510(3)
C1 C2 1.565(3)
C1 H1 1.0000
C2 C11 1.533(3)
C2 C3 1.537(3)
C3 C18 1.351(3)
C3 C5 1.460(3)
C4 C10 1.383(3)
C4 C6 1.387(3)
C5 C31 1.492(3)
C6 C7 1.388(3)
C6 H6 0.9500
C7 C8 1.381(3)
C7 H7 0.9500
C8 C9 1.373(3)
C8 H8 0.9500
C9 C10 1.391(3)
C9 H9 0.9500
C10 H10 0.9500
C11 C12 1.510(3)
C11 H11A 0.9900
C11 H11B 0.9900
C12 C13 1.393(3)
C12 C17 1.394(3)
C13 C14 1.388(3)
C13 H13 0.9500
C14 C15 1.380(3)
C14 H14 0.9500
C15 C16 1.379(3)
C15 H15 0.9500
C16 C17 1.386(3)
C16 H16 0.9500
C17 H17 0.9500
C18 C19 1.496(3)
C18 C25 1.499(3)
C19 C20 1.391(3)
C19 C24 1.395(3)
C20 C21 1.382(3)
C20 H20 0.9500
C21 C22 1.383(3)
C21 H21 0.9500
C22 C23 1.378(3)
C22 H22 0.9500
C23 C24 1.381(3)
C23 H23 0.9500
C24 H24 0.9500
C25 C30 1.387(3)
C25 C26 1.392(3)
C26 C27 1.387(3)
C26 H26 0.9500
C27 C28 1.379(4)
C27 H27 0.9500
C28 C29 1.373(4)
C28 H28 0.9500
C29 C30 1.391(3)
C29 H29 0.9500
C30 H30 0.9500
C31 C32 1.531(3)
C31 H31A 0.9900
C31 H31B 0.9900
C32 C33 1.516(3)
C32 H32A 0.9900
C32 H32B 0.9900
C33 C34 1.506(3)
C33 H33A 0.9900
C33 H33B 0.9900
C34 H34A 0.9800
C34 H34B 0.9800
C34 H34C 0.9800

loop_
_geom_hbond_atom_site_label_D
_geom_hbond_atom_site_label_H
_geom_hbond_atom_site_label_A
_geom_hbond_site_symmetry_A
_geom_hbond_distance_DA
_geom_hbond_distance_DH
_geom_hbond_distance_HA
_geom_hbond_angle_DHA
_geom_hbond_publ_flag
O2 H2 O1 4_565 2.7151(18) 0.840 1.879 173.6 no

loop_
_geom_torsion_atom_site_label_1
_geom_torsion_atom_site_label_2
_geom_torsion_atom_site_label_3
_geom_torsion_atom_site_label_4
_geom_torsion
C5 N1 C1 C4 -115.28(19)
O1 N1 C1 C4 61.6(2)
C5 N1 C1 C2 10.3(2)
O1 N1 C1 C2 -172.81(16)
N1 C1 C2 O2 -131.08(17)
C4 C1 C2 O2 -10.6(3)
N1 C1 C2 C11 109.37(18)
C4 C1 C2 C11 -130.15(19)
N1 C1 C2 C3 -9.1(2)
C4 C1 C2 C3 111.37(19)
O2 C2 C3 C18 -55.7(3)
C11 C2 C3 C18 64.8(3)
C1 C2 C3 C18 -177.2(2)
O2 C2 C3 C5 127.55(17)
C11 C2 C3 C5 -111.97(19)
C1 C2 C3 C5 6.1(2)
N1 C1 C4 C10 -139.3(2)
C2 C1 C4 C10 103.8(2)
N1 C1 C4 C6 39.4(3)
C2 C1 C4 C6 -77.4(3)
O1 N1 C5 C3 176.60(17)
C1 N1 C5 C3 -6.7(2)
O1 N1 C5 C31 -3.3(3)
C1 N1 C5 C31 173.43(17)
C18 C3 C5 N1 -176.9(2)
C2 C3 C5 N1 -0.1(2)
C18 C3 C5 C31 2.9(4)
C2 C3 C5 C31 179.7(2)
C10 C4 C6 C7 0.5(3)
C1 C4 C6 C7 -178.2(2)
C4 C6 C7 C8 0.0(3)
C6 C7 C8 C9 -0.6(3)
C7 C8 C9 C10 0.7(3)
C6 C4 C10 C9 -0.4(3)
C1 C4 C10 C9 178.3(2)
C8 C9 C10 C4 -0.2(3)
O2 C2 C11 C12 -59.9(2)
C3 C2 C11 C12 176.42(18)
C1 C2 C11 C12 62.6(2)
C2 C11 C12 C13 -105.0(2)
C2 C11 C12 C17 78.4(3)
C17 C12 C13 C14 0.9(3)
C11 C12 C13 C14 -175.8(2)
C12 C13 C14 C15 0.6(3)
C13 C14 C15 C16 -1.5(3)
C14 C15 C16 C17 0.9(3)
C15 C16 C17 C12 0.6(3)
C13 C12 C17 C16 -1.5(3)
C11 C12 C17 C16 175.16(19)
C5 C3 C18 C19 172.3(2)
C2 C3 C18 C19 -3.9(3)
C5 C3 C18 C25 -9.1(3)
C2 C3 C18 C25 174.7(2)
C3 C18 C19 C20 84.8(3)
C25 C18 C19 C20 -94.0(2)
C3 C18 C19 C24 -100.9(3)
C25 C18 C19 C24 80.3(2)
C24 C19 C20 C21 0.5(3)
C18 C19 C20 C21 174.8(2)
C19 C20 C21 C22 -0.3(3)
C20 C21 C22 C23 0.5(4)
C21 C22 C23 C24 -0.8(3)
C22 C23 C24 C19 0.9(3)
C20 C19 C24 C23 -0.8(3)
C18 C19 C24 C23 -175.2(2)
C3 C18 C25 C30 -81.9(3)
C19 C18 C25 C30 96.9(2)
C3 C18 C25 C26 99.4(3)
C19 C18 C25 C26 -81.8(3)
C30 C25 C26 C27 2.0(3)
C18 C25 C26 C27 -179.3(2)
C25 C26 C27 C28 -0.8(4)
C26 C27 C28 C29 -0.8(4)
C27 C28 C29 C30 1.3(4)
C26 C25 C30 C29 -1.6(3)
C18 C25 C30 C29 179.7(2)
C28 C29 C30 C25 0.0(4)
N1 C5 C31 C32 -81.0(2)
C3 C5 C31 C32 99.2(3)
C5 C31 C32 C33 -177.08(19)
C31 C32 C33 C34 175.0(2)
